data_7101482
loop_
_publ_author_name
'Christian Wolf'
'Shuanglong Liu.'
'Brian C. Reinhardt'

_publ_section_title
;
An enantioselective fluorescence sensing assay for
quantitative analysis of chiral carboxylic acids and amino acid
derivatives
;
_journal_issue 40
_journal_name_full 'Chemical Communications'
_journal_paper_doi 10.1039/b609880k
_journal_year 2006
_chemical_formula_moiety 'C44 H38 N2'
_chemical_formula_sum 'C44 H38 N2'
_chemical_formula_weight 594.79
_chemical_name_common
;
1,8-Bis(3,3'-(3-t-butyl)-9,9'-diacridyl)naphthalene
;
_chemical_name_systematic
;
1,8-Bis(3,3'-(3-t-butyl)-9,9'-diacridyl)naphthalene
;
_space_group_IT_number 2
_symmetry_cell_setting triclinic
_symmetry_space_group_name_Hall '-P 1'
_symmetry_space_group_name_H-M 'P -1'
_atom_sites_solution_hydrogens geom
_atom_sites_solution_primary direct
_atom_sites_solution_secondary difmap
_audit_creation_method SHELXL-97
_cell_angle_alpha 77.800(3)
_cell_angle_beta 87.817(3)
_cell_angle_gamma 76.455(3)
_cell_formula_units_Z 2
_cell_length_a 10.7101(14)
_cell_length_b 11.3527(15)
_cell_length_c 15.434(2)
_cell_measurement_reflns_used 1164
_cell_measurement_temperature 173(2)
_cell_measurement_theta_max 27.54
_cell_measurement_theta_min 2.36
_cell_volume 1783.1(4)
_computing_molecular_graphics 'XSEED, L. Barbour (1999); http:\x-seed.net'
_computing_structure_refinement 'SHELXL-97 (Sheldrick, 1997)'
_computing_structure_solution 'SHELXS-97 (Sheldrick, 1990)'
_diffrn_ambient_temperature 173(2)
_diffrn_measured_fraction_theta_full 0.960
_diffrn_measured_fraction_theta_max 0.930
_diffrn_measurement_device_type 'SMART platform CCD, Siemens/Bruker'
_diffrn_measurement_method 'omega scans'
_diffrn_radiation_monochromator graphite
_diffrn_radiation_source 'fine-focus sealed tube'
_diffrn_radiation_type MoK\a
_diffrn_radiation_wavelength 0.71073
_diffrn_reflns_av_R_equivalents 0.1305
_diffrn_reflns_av_sigmaI/netI 0.3031
_diffrn_reflns_limit_h_max 14
_diffrn_reflns_limit_h_min -14
_diffrn_reflns_limit_k_max 14
_diffrn_reflns_limit_k_min -14
_diffrn_reflns_limit_l_max 20
_diffrn_reflns_limit_l_min -20
_diffrn_reflns_number 16643
_diffrn_reflns_theta_full 28.00
_diffrn_reflns_theta_max 28.45
_diffrn_reflns_theta_min 1.35
_exptl_absorpt_coefficient_mu 0.070
_exptl_absorpt_correction_T_max 0.9479
_exptl_absorpt_correction_T_min 0.9233
_exptl_absorpt_correction_type multi-scan
_exptl_crystal_colour Yellow
_exptl_crystal_density_diffrn 1.134
_exptl_crystal_density_method 'not measured'
_exptl_crystal_description Block
_exptl_crystal_F_000 648
_exptl_crystal_size_max 0.1
_exptl_crystal_size_mid 0.1
_exptl_crystal_size_min 0.1
_refine_diff_density_max 0.379
_refine_diff_density_min -0.322
_refine_diff_density_rms 0.084
_refine_ls_extinction_coef 0.027(3)
_refine_ls_extinction_expression Fc^*^=kFc[1+0.001xFc^2^\l^3^/sin(2\q)]^-1/4^
_refine_ls_extinction_method SHELXL
_refine_ls_goodness_of_fit_ref 0.907
_refine_ls_hydrogen_treatment constr
_refine_ls_matrix_type full
_refine_ls_number_parameters 461
_refine_ls_number_reflns 8379
_refine_ls_number_restraints 0
_refine_ls_restrained_S_all 0.907
_refine_ls_R_factor_all 0.2799
_refine_ls_R_factor_gt 0.0828
_refine_ls_shift/su_max 0.000
_refine_ls_shift/su_mean 0.000
_refine_ls_structure_factor_coef Fsqd
_refine_ls_weighting_details 'calc w=1/[\s^2^(Fo^2^)+(0.1099P)^2^+0.0000P] where P=(Fo^2^+2Fc^2^)/3'
_refine_ls_weighting_scheme calc
_refine_ls_wR_factor_gt 0.1815
_refine_ls_wR_factor_ref 0.2707
_reflns_number_gt 2514
_reflns_number_total 8379
_reflns_threshold_expression >2sigma(I)
_cod_data_source_file b609880k.txt
_cod_depositor_comments
;
The following automatic conversions were performed:
'_exptl_absorpt_correction_type' value 'Multi-scan' changed to
'multi-scan' according to
'/home/saulius/struct/CIF-dictionaries/cif_core.dic' dictionary named
'cif_core.dic' version 2.4.1 from 2010-06-29.

Automatic conversion script
Id: cif_fix_enum 1527 2010-12-29 10:47:43Z saulius 
;
_cod_original_sg_symbol_H-M P-1
_cod_database_code 7101482

loop_
_symmetry_equiv_pos_as_xyz
'x, y, z'
'-x, -y, -z'

loop_
_atom_site_label
_atom_site_type_symbol
_atom_site_fract_x
_atom_site_fract_y
_atom_site_fract_z
_atom_site_U_iso_or_equiv
_atom_site_adp_type
_atom_site_occupancy
_atom_site_symmetry_multiplicity
_atom_site_calc_flag
_atom_site_refinement_flags
N1 N 0.1584(3) 0.1535(3) 0.2889(3) 0.0309(10) Uani 1 1 d .
N2 N 0.1618(3) 0.5114(3) 0.2057(3) 0.0307(10) Uani 1 1 d .
C3 C 0.2474(4) 0.0954(4) 0.2398(3) 0.0267(11) Uani 1 1 d .
C4 C 0.3803(4) 0.0935(4) 0.2440(3) 0.0278(11) Uani 1 1 d .
C5 C 0.3864(4) 0.4718(4) 0.2516(3) 0.0273(11) Uani 1 1 d .
C6 C 0.3299(4) 0.3776(4) 0.1351(3) 0.0279(11) Uani 1 1 d .
C7 C 0.1994(4) 0.4357(4) 0.1480(3) 0.0277(11) Uani 1 1 d .
C8 C 0.4230(4) 0.3917(4) 0.1913(3) 0.0273(11) Uani 1 1 d .
C9 C 0.6269(4) 0.2258(4) 0.2503(3) 0.0281(12) Uani 1 1 d .
C10 C 0.1981(4) 0.2096(4) 0.3482(3) 0.0292(12) Uani 1 1 d .
C11 C 0.3307(4) 0.2091(4) 0.3601(3) 0.0279(11) Uani 1 1 d .
C12 C 0.4215(4) 0.1540(4) 0.3047(3) 0.0285(12) Uani 1 1 d .
C13 C 0.7646(4) 0.1949(4) 0.2509(3) 0.0297(12) Uani 1 1 d .
C14 C 0.4725(4) 0.5001(4) 0.3060(3) 0.0314(12) Uani 1 1 d .
H14 H 0.5610 0.4601 0.3063 0.038 Uiso 1 1 calc R
C15 C 0.2527(4) 0.5309(4) 0.2551(3) 0.0282(12) Uani 1 1 d .
C16 C 0.2062(5) 0.0304(4) 0.1810(3) 0.0320(12) Uani 1 1 d .
H16 H 0.1171 0.0340 0.1767 0.038 Uiso 1 1 calc R
C17 C 0.2139(5) 0.6178(4) 0.3105(3) 0.0326(12) Uani 1 1 d .
H17 H 0.1256 0.6575 0.3126 0.039 Uiso 1 1 calc R
C18 C 0.4312(4) 0.5833(4) 0.3578(3) 0.0351(13) Uani 1 1 d .
H18 H 0.4923 0.6006 0.3935 0.042 Uiso 1 1 calc R
C19 C 0.2898(5) -0.0372(4) 0.1303(3) 0.0304(12) Uani 1 1 d .
C20 C 0.5621(4) 0.1478(4) 0.3117(3) 0.0255(11) Uani 1 1 d .
C21 C 0.4222(4) -0.0346(4) 0.1347(3) 0.0328(12) Uani 1 1 d .
H21 H 0.4819 -0.0776 0.0984 0.039 Uiso 1 1 calc R
C22 C 0.5630(4) 0.3324(4) 0.1859(3) 0.0304(12) Uani 1 1 d .
C23 C 0.3584(5) 0.3047(4) 0.0701(3) 0.0319(12) Uani 1 1 d .
H23 H 0.4453 0.2663 0.0609 0.038 Uiso 1 1 calc R
C24 C 0.4652(4) 0.0274(4) 0.1888(3) 0.0300(12) Uani 1 1 d .
H24 H 0.5541 0.0265 0.1897 0.036 Uiso 1 1 calc R
C25 C 0.3610(5) 0.2689(4) 0.4254(3) 0.0338(12) Uani 1 1 d .
H25 H 0.4481 0.2693 0.4346 0.041 Uiso 1 1 calc R
C26 C 0.3010(4) 0.6458(4) 0.3612(3) 0.0303(12) Uani 1 1 d .
O27 O 0.9152(4) -0.3177(4) 0.1775(3) 0.0724(14) Uani 1 1 d .
H27 H 0.9848 -0.3705 0.1903 0.087 Uiso 1 1 calc R
C28 C 0.2617(5) 0.7431(4) 0.4198(3) 0.0343(13) Uani 1 1 d .
C29 C 0.1035(4) 0.4142(4) 0.0954(3) 0.0344(13) Uani 1 1 d .
H29 H 0.0156 0.4510 0.1031 0.041 Uiso 1 1 calc R
C30 C 0.2645(4) 0.2880(4) 0.0203(3) 0.0352(13) Uani 1 1 d .
H30 H 0.2858 0.2399 -0.0239 0.042 Uiso 1 1 calc R
C31 C 0.1359(5) 0.3425(4) 0.0347(3) 0.0368(13) Uani 1 1 d .
H31 H 0.0701 0.3287 0.0012 0.044 Uiso 1 1 calc R
C32 C 0.2494(5) -0.1126(5) 0.0697(3) 0.0362(13) Uani 1 1 d .
C33 C 0.2686(5) 0.3259(5) 0.4753(3) 0.0397(13) Uani 1 1 d .
H33 H 0.2918 0.3651 0.5188 0.048 Uiso 1 1 calc R
C34 C 0.6330(4) 0.0523(4) 0.3748(3) 0.0331(12) Uani 1 1 d .
H34 H 0.5894 0.0028 0.4169 0.040 Uiso 1 1 calc R
C35 C 0.1055(5) 0.2687(4) 0.4014(3) 0.0350(13) Uani 1 1 d .
H35 H 0.0180 0.2679 0.3944 0.042 Uiso 1 1 calc R
C36 C 0.8313(5) 0.0962(5) 0.3170(4) 0.0378(13) Uani 1 1 d .
H36 H 0.9225 0.0776 0.3188 0.045 Uiso 1 1 calc R
C37 C 0.8315(5) 0.2635(5) 0.1859(3) 0.0345(13) Uani 1 1 d .
H37 H 0.9228 0.2434 0.1872 0.041 Uiso 1 1 calc R
C38 C 0.7677(5) 0.0273(5) 0.3779(4) 0.0392(14) Uani 1 1 d .
H38 H 0.8142 -0.0375 0.4225 0.047 Uiso 1 1 calc R
C39 C 0.7688(5) 0.3563(5) 0.1224(4) 0.0404(14) Uani 1 1 d .
H39 H 0.8155 0.3963 0.0764 0.048 Uiso 1 1 calc R
C40 C 0.6338(4) 0.3945(4) 0.1237(3) 0.0334(12) Uani 1 1 d .
H40 H 0.5909 0.4641 0.0810 0.040 Uiso 1 1 calc R
C41 C 0.1378(5) 0.3272(5) 0.4629(3) 0.0398(14) Uani 1 1 d .
H41 H 0.0731 0.3686 0.4970 0.048 Uiso 1 1 calc R
C42 C 0.3536(5) 0.8293(5) 0.4034(4) 0.0413(14) Uani 1 1 d .
H42A H 0.3243 0.8965 0.4355 0.062 Uiso 1 1 calc R
H42B H 0.3559 0.8644 0.3398 0.062 Uiso 1 1 calc R
H42C H 0.4399 0.7827 0.4243 0.062 Uiso 1 1 calc R
C43 C 0.3381(5) -0.2438(5) 0.0878(4) 0.0474(15) Uani 1 1 d .
H43A H 0.4251 -0.2390 0.0680 0.071 Uiso 1 1 calc R
H43B H 0.3054 -0.2961 0.0554 0.071 Uiso 1 1 calc R
H43C H 0.3400 -0.2796 0.1515 0.071 Uiso 1 1 calc R
C44 C 0.1257(5) 0.8200(5) 0.4021(3) 0.0418(14) Uani 1 1 d .
H44A H 0.1082 0.8829 0.4385 0.063 Uiso 1 1 calc R
H44B H 0.0653 0.7661 0.4171 0.063 Uiso 1 1 calc R
H44C H 0.1157 0.8606 0.3393 0.063 Uiso 1 1 calc R
C45 C 0.1107(5) -0.1267(5) 0.0863(4) 0.0456(15) Uani 1 1 d .
H45A H 0.1022 -0.1665 0.1484 0.068 Uiso 1 1 calc R
H45B H 0.0899 -0.1778 0.0477 0.068 Uiso 1 1 calc R
H45C H 0.0516 -0.0448 0.0735 0.068 Uiso 1 1 calc R
C46 C 0.2741(5) 0.6744(5) 0.5169(3) 0.0481(15) Uani 1 1 d .
H46A H 0.3600 0.6197 0.5278 0.072 Uiso 1 1 calc R
H46B H 0.2094 0.6249 0.5296 0.072 Uiso 1 1 calc R
H46C H 0.2609 0.7345 0.5555 0.072 Uiso 1 1 calc R
C47 C 0.2610(6) -0.0485(5) -0.0276(3) 0.0528(16) Uani 1 1 d .
H47A H 0.1993 0.0319 -0.0401 0.079 Uiso 1 1 calc R
H47B H 0.2429 -0.1005 -0.0666 0.079 Uiso 1 1 calc R
H47C H 0.3483 -0.0362 -0.0382 0.079 Uiso 1 1 calc R
C48 C 0.8332(8) -0.3301(7) 0.2463(6) 0.127(4) Uani 1 1 d .
C49 C 0.7339(9) -0.2294(8) 0.2461(6) 0.170(5) Uani 1 1 d .
H49A H 0.7681 -0.1578 0.2498 0.255 Uiso 1 1 calc R
H49B H 0.6789 -0.2470 0.2971 0.255 Uiso 1 1 calc R
H49C H 0.6834 -0.2113 0.1912 0.255 Uiso 1 1 calc R
C50 C 0.8346(8) -0.4496(6) 0.2951(5) 0.099(3) Uani 1 1 d .
H50A H 0.8068 -0.4977 0.2568 0.148 Uiso 1 1 calc R
H50B H 0.7761 -0.4441 0.3452 0.148 Uiso 1 1 calc R
H50C H 0.9219 -0.4905 0.3172 0.148 Uiso 1 1 calc R

loop_
_atom_site_aniso_label
_atom_site_aniso_U_11
_atom_site_aniso_U_22
_atom_site_aniso_U_33
_atom_site_aniso_U_23
_atom_site_aniso_U_13
_atom_site_aniso_U_12
N1 0.025(2) 0.033(2) 0.035(3) -0.010(2) 0.0016(19) -0.0039(18)
N2 0.023(2) 0.032(2) 0.038(3) -0.008(2) 0.0015(19) -0.0076(18)
C3 0.024(3) 0.030(3) 0.026(3) -0.003(2) -0.003(2) -0.007(2)
C4 0.030(3) 0.028(3) 0.025(3) 0.000(2) 0.002(2) -0.012(2)
C5 0.022(3) 0.026(3) 0.031(3) -0.003(2) 0.001(2) -0.004(2)
C6 0.028(3) 0.029(3) 0.028(3) -0.005(2) 0.005(2) -0.010(2)
C7 0.022(3) 0.028(3) 0.031(3) -0.002(2) 0.000(2) -0.006(2)
C8 0.019(3) 0.028(3) 0.034(3) -0.001(2) 0.000(2) -0.008(2)
C9 0.019(3) 0.030(3) 0.039(3) -0.018(2) 0.003(2) -0.004(2)
C10 0.026(3) 0.035(3) 0.026(3) -0.006(2) 0.003(2) -0.007(2)
C11 0.029(3) 0.026(3) 0.031(3) -0.006(2) 0.005(2) -0.010(2)
C12 0.023(3) 0.030(3) 0.033(3) -0.003(2) -0.001(2) -0.010(2)
C13 0.029(3) 0.027(3) 0.036(3) -0.011(2) -0.001(2) -0.008(2)
C14 0.025(3) 0.034(3) 0.036(3) -0.009(3) -0.004(2) -0.005(2)
C15 0.026(3) 0.025(3) 0.035(3) -0.006(2) 0.000(2) -0.008(2)
C16 0.029(3) 0.040(3) 0.027(3) -0.004(2) -0.001(2) -0.013(2)
C17 0.026(3) 0.036(3) 0.034(3) -0.006(2) 0.002(2) -0.006(2)
C18 0.027(3) 0.040(3) 0.040(3) -0.011(3) -0.005(2) -0.006(2)
C19 0.037(3) 0.030(3) 0.028(3) -0.007(2) 0.004(2) -0.016(2)
C20 0.023(3) 0.028(3) 0.026(3) -0.007(2) 0.000(2) -0.008(2)
C21 0.031(3) 0.038(3) 0.032(3) -0.013(2) 0.007(2) -0.010(2)
C22 0.028(3) 0.031(3) 0.032(3) -0.009(2) 0.003(2) -0.007(2)
C23 0.033(3) 0.031(3) 0.030(3) -0.002(2) 0.004(2) -0.009(2)
C24 0.023(3) 0.032(3) 0.036(3) -0.009(2) 0.005(2) -0.009(2)
C25 0.035(3) 0.036(3) 0.031(3) -0.008(3) 0.002(2) -0.011(2)
C26 0.028(3) 0.030(3) 0.032(3) -0.009(2) 0.003(2) -0.005(2)
O27 0.056(3) 0.067(3) 0.072(3) 0.014(2) 0.017(2) 0.002(2)
C28 0.039(3) 0.032(3) 0.030(3) -0.004(2) 0.001(2) -0.006(2)
C29 0.023(3) 0.038(3) 0.042(3) -0.007(3) -0.002(2) -0.007(2)
C30 0.031(3) 0.034(3) 0.039(3) -0.006(2) -0.005(2) -0.005(2)
C31 0.034(3) 0.039(3) 0.042(4) -0.010(3) -0.007(3) -0.015(2)
C32 0.041(3) 0.040(3) 0.033(3) -0.005(3) 0.007(2) -0.022(3)
C33 0.043(3) 0.039(3) 0.035(3) -0.006(3) 0.000(3) -0.007(3)
C34 0.030(3) 0.031(3) 0.037(3) -0.006(2) 0.003(2) -0.005(2)
C35 0.029(3) 0.037(3) 0.039(3) -0.008(3) 0.007(2) -0.007(2)
C36 0.035(3) 0.034(3) 0.044(4) -0.012(3) -0.005(3) -0.001(3)
C37 0.026(3) 0.041(3) 0.039(3) -0.013(3) 0.005(2) -0.010(2)
C38 0.032(3) 0.036(3) 0.046(4) -0.007(3) -0.007(3) -0.001(3)
C39 0.033(3) 0.048(3) 0.045(4) -0.015(3) 0.008(3) -0.016(3)
C40 0.027(3) 0.036(3) 0.039(3) -0.008(2) 0.006(2) -0.010(2)
C41 0.034(3) 0.049(3) 0.041(4) -0.020(3) 0.013(3) -0.010(3)
C42 0.046(3) 0.035(3) 0.044(4) -0.009(3) 0.000(3) -0.012(3)
C43 0.053(4) 0.049(4) 0.046(4) -0.016(3) 0.003(3) -0.018(3)
C44 0.042(3) 0.035(3) 0.045(4) -0.011(3) -0.002(3) 0.002(3)
C45 0.049(4) 0.055(4) 0.044(4) -0.016(3) 0.006(3) -0.029(3)
C46 0.070(4) 0.039(3) 0.035(3) -0.011(3) 0.001(3) -0.011(3)
C47 0.074(4) 0.063(4) 0.033(4) -0.011(3) -0.001(3) -0.039(3)
C48 0.094(6) 0.081(6) 0.137(8) 0.047(5) 0.097(6) 0.035(5)
C49 0.181(10) 0.112(8) 0.134(9) 0.033(7) 0.090(7) 0.067(7)
C50 0.143(7) 0.065(5) 0.085(6) -0.010(4) 0.064(5) -0.034(5)

loop_
_atom_type_symbol
_atom_type_description
_atom_type_scat_dispersion_real
_atom_type_scat_dispersion_imag
_atom_type_scat_source
C C 0.0033 0.0016 'International Tables Vol C Tables 4.2.6.8 and 6.1.1.4'
H H 0.0000 0.0000 'International Tables Vol C Tables 4.2.6.8 and 6.1.1.4'
N N 0.0061 0.0033 'International Tables Vol C Tables 4.2.6.8 and 6.1.1.4'
O O 0.0106 0.0060 'International Tables Vol C Tables 4.2.6.8 and 6.1.1.4'

loop_
_geom_angle_atom_site_label_1
_geom_angle_atom_site_label_2
_geom_angle_atom_site_label_3
_geom_angle
C3 N1 C10 117.8(4)
C15 N2 C7 117.9(4)
N1 C3 C4 123.6(4)
N1 C3 C16 117.7(4)
C4 C3 C16 118.6(4)
C12 C4 C24 123.4(4)
C12 C4 C3 118.5(4)
C24 C4 C3 118.1(4)
C14 C5 C8 124.3(4)
C14 C5 C15 118.0(4)
C8 C5 C15 117.7(4)
C8 C6 C23 123.5(4)
C8 C6 C7 117.5(4)
C23 C6 C7 118.9(4)
N2 C7 C6 123.9(4)
N2 C7 C29 118.4(4)
C6 C7 C29 117.7(4)
C6 C8 C5 119.4(4)
C6 C8 C22 122.6(4)
C5 C8 C22 117.8(4)
C20 C9 C13 118.3(4)
C20 C9 C22 124.4(4)
C13 C9 C22 117.3(4)
N1 C10 C35 118.2(4)
N1 C10 C11 122.9(4)
C35 C10 C11 118.9(5)
C12 C11 C25 123.6(4)
C12 C11 C10 118.5(4)
C25 C11 C10 117.8(4)
C11 C12 C4 118.5(4)
C11 C12 C20 122.9(4)
C4 C12 C20 118.5(4)
C37 C13 C36 121.1(5)
C37 C13 C9 119.7(4)
C36 C13 C9 119.2(5)
C18 C14 C5 120.9(4)
C18 C14 H14 119.5
C5 C14 H14 119.5
N2 C15 C17 117.7(4)
N2 C15 C5 123.2(4)
C17 C15 C5 119.1(4)
C19 C16 C3 122.8(4)
C19 C16 H16 118.6
C3 C16 H16 118.6
C26 C17 C15 121.5(4)
C26 C17 H17 119.3
C15 C17 H17 119.3
C14 C18 C26 122.7(5)
C14 C18 H18 118.6
C26 C18 H18 118.6
C16 C19 C21 117.0(4)
C16 C19 C32 124.0(4)
C21 C19 C32 119.0(4)
C34 C20 C9 119.5(4)
C34 C20 C12 117.2(4)
C9 C20 C12 122.9(4)
C24 C21 C19 122.1(4)
C24 C21 H21 119.0
C19 C21 H21 119.0
C40 C22 C9 120.0(4)
C40 C22 C8 117.0(4)
C9 C22 C8 122.4(4)
C30 C23 C6 121.6(5)
C30 C23 H23 119.2
C6 C23 H23 119.2
C21 C24 C4 121.3(4)
C21 C24 H24 119.3
C4 C24 H24 119.3
C33 C25 C11 121.6(5)
C33 C25 H25 119.2
C11 C25 H25 119.2
C17 C26 C18 117.8(4)
C17 C26 C28 122.4(4)
C18 C26 C28 119.8(4)
C48 O27 H27 109.5
C44 C28 C42 108.8(4)
C44 C28 C46 109.0(4)
C42 C28 C46 108.9(4)
C44 C28 C26 113.3(4)
C42 C28 C26 108.8(4)
C46 C28 C26 108.0(4)
C31 C29 C7 121.0(5)
C31 C29 H29 119.5
C7 C29 H29 119.5
C23 C30 C31 119.4(5)
C23 C30 H30 120.3
C31 C30 H30 120.3
C29 C31 C30 121.4(5)
C29 C31 H31 119.3
C30 C31 H31 119.3
C19 C32 C45 112.2(4)
C19 C32 C47 109.3(4)
C45 C32 C47 109.0(4)
C19 C32 C43 109.0(4)
C45 C32 C43 107.5(4)
C47 C32 C43 109.8(4)
C25 C33 C41 120.5(5)
C25 C33 H33 119.8
C41 C33 H33 119.8
C20 C34 C38 121.5(5)
C20 C34 H34 119.2
C38 C34 H34 119.2
C41 C35 C10 121.8(5)
C41 C35 H35 119.1
C10 C35 H35 119.1
C38 C36 C13 121.4(5)
C38 C36 H36 119.3
C13 C36 H36 119.3
C39 C37 C13 121.4(5)
C39 C37 H37 119.3
C13 C37 H37 119.3
C36 C38 C34 119.8(5)
C36 C38 H38 120.1
C34 C38 H38 120.1
C37 C39 C40 120.2(5)
C37 C39 H39 119.9
C40 C39 H39 119.9
C22 C40 C39 121.1(5)
C22 C40 H40 119.5
C39 C40 H40 119.5
C35 C41 C33 119.4(5)
C35 C41 H41 120.3
C33 C41 H41 120.3
C28 C42 H42A 109.5
C28 C42 H42B 109.5
H42A C42 H42B 109.5
C28 C42 H42C 109.5
H42A C42 H42C 109.5
H42B C42 H42C 109.5
C32 C43 H43A 109.5
C32 C43 H43B 109.5
H43A C43 H43B 109.5
C32 C43 H43C 109.5
H43A C43 H43C 109.5
H43B C43 H43C 109.5
C28 C44 H44A 109.5
C28 C44 H44B 109.5
H44A C44 H44B 109.5
C28 C44 H44C 109.5
H44A C44 H44C 109.5
H44B C44 H44C 109.5
C32 C45 H45A 109.5
C32 C45 H45B 109.5
H45A C45 H45B 109.5
C32 C45 H45C 109.5
H45A C45 H45C 109.5
H45B C45 H45C 109.5
C28 C46 H46A 109.5
C28 C46 H46B 109.5
H46A C46 H46B 109.5
C28 C46 H46C 109.5
H46A C46 H46C 109.5
H46B C46 H46C 109.5
C32 C47 H47A 109.5
C32 C47 H47B 109.5
H47A C47 H47B 109.5
C32 C47 H47C 109.5
H47A C47 H47C 109.5
H47B C47 H47C 109.5
O27 C48 C49 115.0(7)
O27 C48 C50 118.3(6)
C49 C48 C50 124.2(7)
C48 C49 H49A 109.5
C48 C49 H49B 109.5
H49A C49 H49B 109.5
C48 C49 H49C 109.5
H49A C49 H49C 109.5
H49B C49 H49C 109.5
C48 C50 H50A 109.5
C48 C50 H50B 109.5
H50A C50 H50B 109.5
C48 C50 H50C 109.5
H50A C50 H50C 109.5
H50B C50 H50C 109.5

loop_
_geom_bond_atom_site_label_1
_geom_bond_atom_site_label_2
_geom_bond_distance
N1 C3 1.334(5)
N1 C10 1.351(6)
N2 C15 1.344(5)
N2 C7 1.352(6)
C3 C4 1.423(6)
C3 C16 1.425(6)
C4 C12 1.410(6)
C4 C24 1.417(6)
C5 C14 1.403(6)
C5 C8 1.419(6)
C5 C15 1.435(6)
C6 C8 1.404(6)
C6 C23 1.413(6)
C6 C7 1.425(6)
C7 C29 1.429(6)
C8 C22 1.499(6)
C9 C20 1.430(6)
C9 C13 1.434(6)
C9 C22 1.441(6)
C10 C35 1.402(6)
C10 C11 1.438(6)
C11 C12 1.395(6)
C11 C25 1.414(6)
C12 C20 1.498(6)
C13 C37 1.416(6)
C13 C36 1.416(7)
C14 C18 1.352(6)
C14 H14 0.9500
C15 C17 1.420(6)
C16 C19 1.371(6)
C16 H16 0.9500
C17 C26 1.372(6)
C17 H17 0.9500
C18 C26 1.413(6)
C18 H18 0.9500
C19 C21 1.430(6)
C19 C32 1.529(6)
C20 C34 1.388(6)
C21 C24 1.354(6)
C21 H21 0.9500
C22 C40 1.379(6)
C23 C30 1.359(6)
C23 H23 0.9500
C24 H24 0.9500
C25 C33 1.357(6)
C25 H25 0.9500
C26 C28 1.546(6)
O27 C48 1.357(7)
O27 H27 0.8400
C28 C44 1.513(6)
C28 C42 1.523(6)
C28 C46 1.532(7)
C29 C31 1.351(6)
C29 H29 0.9500
C30 C31 1.402(6)
C30 H30 0.9500
C31 H31 0.9500
C32 C45 1.537(6)
C32 C47 1.539(7)
C32 C43 1.543(7)
C33 C41 1.418(7)
C33 H33 0.9500
C34 C38 1.404(6)
C34 H34 0.9500
C35 C41 1.364(6)
C35 H35 0.9500
C36 C38 1.361(7)
C36 H36 0.9500
C37 C39 1.343(7)
C37 H37 0.9500
C38 H38 0.9500
C39 C40 1.410(6)
C39 H39 0.9500
C40 H40 0.9500
C41 H41 0.9500
C42 H42A 0.9800
C42 H42B 0.9800
C42 H42C 0.9800
C43 H43A 0.9800
C43 H43B 0.9800
C43 H43C 0.9800
C44 H44A 0.9800
C44 H44B 0.9800
C44 H44C 0.9800
C45 H45A 0.9800
C45 H45B 0.9800
C45 H45C 0.9800
C46 H46A 0.9800
C46 H46B 0.9800
C46 H46C 0.9800
C47 H47A 0.9800
C47 H47B 0.9800
C47 H47C 0.9800
C48 C49 1.366(9)
C48 C50 1.402(9)
C49 H49A 0.9800
C49 H49B 0.9800
C49 H49C 0.9800
C50 H50A 0.9800
C50 H50B 0.9800
C50 H50C 0.9800

loop_
_cod_related_entry_id
_cod_related_entry_database
_cod_related_entry_code
1 ChemSpider 30652985
